data_7128967
loop_
_publ_author_name
'Cao, Tingting'
'Retailleau, Pascal'
'Milcent, Thierry'
'Crousse, Beno\^it'

_publ_section_title
;
 Synthesis of <i>N</i>-CF<sub>3</sub> hydrazines through radical
 trifluoromethylation of azodicarboxylates.
;
_journal_issue 80
_journal_name_full 'Chemical communications (Cambridge, England)'
_journal_page_first 10351
_journal_page_last 10354
_journal_paper_doi 10.1039/d1cc04538e
_journal_volume 57
_journal_year 2021
_chemical_absolute_configuration ad
_chemical_formula_moiety 'C4 H9 F3 N3 O 1+, Cl 1-'
_chemical_formula_sum 'C4 H9 Cl F3 N3 O'
_chemical_formula_weight 207.59
_chemical_name_systematic
;
'(S)-1-oxo-1-(2-(trifluoromethyl)hydrazineyl)propan-2-aminium chloride'
;
_space_group_crystal_system monoclinic
_space_group_IT_number 4
_space_group_name_Hall 'P 2yb'
_space_group_name_H-M_alt 'P 1 21 1'
_atom_sites_solution_hydrogens mixed
_atom_sites_solution_primary other
_atom_sites_solution_secondary difmap
_audit_creation_method SHELXL-2018/3
_audit_update_record
;
2020-12-10 deposited with the CCDC.	2021-09-13 downloaded from the CCDC.
;
_cell_angle_alpha 90
_cell_angle_beta 90.771(7)
_cell_angle_gamma 90
_cell_formula_units_Z 2
_cell_length_a 4.9770(3)
_cell_length_b 7.7308(6)
_cell_length_c 11.6315(12)
_cell_measurement_reflns_used 1440
_cell_measurement_temperature 293(2)
_cell_measurement_theta_max 27.3340
_cell_measurement_theta_min 4.3960
_cell_volume 447.50(6)
_computing_cell_refinement 'CrysAlisPro 1.171.39.46 (Rigaku OD, 2018)'
_computing_data_collection 'CrysAlisPro 1.171.39.46 (Rigaku OD, 2018)'
_computing_data_reduction 'CrysAlisPro 1.171.39.46 (Rigaku OD, 2018)'
_computing_structure_refinement 'SHELXL-2018/3 (Sheldrick, 2015b)'
_computing_structure_solution 'SHELXT-2015 (Sheldrick, 2015a)'
_diffrn_ambient_temperature 293(2)
_diffrn_detector 'HPAD Dectris PILATUS3R 200K-A'
_diffrn_measured_fraction_theta_full 0.994
_diffrn_measured_fraction_theta_max 0.992
_diffrn_measurement_device
;
 \k-geometry diffractometer
;
_diffrn_measurement_device_type
;
Rigaku XtaLabPro AFC12 (Right) goniometer
;
_diffrn_measurement_specimen_support Fiber
_diffrn_radiation_monochromator 'Rigaku MaxFlux double bounce layer optic'
_diffrn_radiation_type MoK\a
_diffrn_radiation_wavelength 0.71073
_diffrn_reflns_av_R_equivalents 0.0523
_diffrn_reflns_av_unetI/netI 0.0526
_diffrn_reflns_Laue_measured_fraction_full 0.994
_diffrn_reflns_Laue_measured_fraction_max 0.992
_diffrn_reflns_limit_h_max 6
_diffrn_reflns_limit_h_min -6
_diffrn_reflns_limit_k_max 9
_diffrn_reflns_limit_k_min -9
_diffrn_reflns_limit_l_max 14
_diffrn_reflns_limit_l_min -13
_diffrn_reflns_number 5704
_diffrn_reflns_point_group_measured_fraction_full 0.973
_diffrn_reflns_point_group_measured_fraction_max 0.950
_diffrn_reflns_theta_full 25.242
_diffrn_reflns_theta_max 26.366
_diffrn_reflns_theta_min 4.095
_diffrn_source 'micro-focus sealed X-ray tube'
_diffrn_source_type 'Rigaku microsource mm003'
_exptl_absorpt_coefficient_mu 0.436
_exptl_absorpt_correction_T_max 1.00000
_exptl_absorpt_correction_T_min 0.36039
_exptl_absorpt_correction_type multi-scan
_exptl_absorpt_process_details
;
CrysAlisPro 1.171.39.46 (Rigaku Oxford Diffraction, 2018)
Empirical absorption correction using spherical harmonics,
 implemented in SCALE3 ABSPACK scaling algorithm.
;
_exptl_crystal_colour colourless
_exptl_crystal_density_diffrn 1.541
_exptl_crystal_description plate
_exptl_crystal_F_000 212
_exptl_crystal_size_max 0.23
_exptl_crystal_size_mid 0.20
_exptl_crystal_size_min 0.04
_refine_diff_density_max 0.376
_refine_diff_density_min -0.245
_refine_diff_density_rms 0.093
_refine_ls_abs_structure_details
;
 Flack x determined using 558 quotients [(I+)-(I-)]/[(I+)+(I-)]
 (Parsons, Flack and Wagner, Acta Cryst. B69 (2013) 249-259).
;
_refine_ls_abs_structure_Flack -0.01(8)
_refine_ls_extinction_method none
_refine_ls_goodness_of_fit_ref 1.025
_refine_ls_hydrogen_treatment mixed
_refine_ls_matrix_type full
_refine_ls_number_parameters 117
_refine_ls_number_reflns 1753
_refine_ls_number_restraints 1
_refine_ls_restrained_S_all 1.024
_refine_ls_R_factor_all 0.0508
_refine_ls_R_factor_gt 0.0389
_refine_ls_shift/su_max 0.000
_refine_ls_shift/su_mean 0.000
_refine_ls_structure_factor_coef Fsqd
_refine_ls_weighting_details 'w=1/[\s^2^(Fo^2^)+(0.0528P)^2^] where P=(Fo^2^+2Fc^2^)/3'
_refine_ls_weighting_scheme calc
_refine_ls_wR_factor_gt 0.0894
_refine_ls_wR_factor_ref 0.0953
_reflns_Friedel_coverage 0.778
_reflns_Friedel_fraction_full 0.947
_reflns_Friedel_fraction_max 0.901
_reflns_number_gt 1469
_reflns_number_total 1759
_reflns_threshold_expression 'I > 2\s(I)'
_cod_data_source_file d1cc04538e2.cif
_cod_data_source_block TC138
_cod_depositor_comments 'Adding full bibliography for 7128966--7128968.cif.'
_cod_original_sg_symbol_H-M 'P 21'
_cod_database_code 7128967
_shelx_space_group_comment
;
The symmetry employed for this shelxl refinement is uniquely defined
by the following loop, which should always be used as a source of
symmetry information in preference to the above space-group names.
They are only intended as comments.
;

loop_
_space_group_symop_operation_xyz
'x, y, z'
'-x, y+1/2, -z'

loop_
_atom_site_label
_atom_site_type_symbol
_atom_site_fract_x
_atom_site_fract_y
_atom_site_fract_z
_atom_site_U_iso_or_equiv
_atom_site_adp_type
_atom_site_occupancy
_atom_site_site_symmetry_order
_atom_site_calc_flag
_atom_site_refinement_flags_posn
_atom_site_refinement_flags_adp
_atom_site_refinement_flags_occupancy
_atom_site_disorder_assembly
_atom_site_disorder_group
O1 O 1.1500(4) 0.5606(5) 0.1073(2) 0.0474(6) Uani 1 1 d . . . . .
Cl1 Cl 0.30648(15) 0.04648(13) 0.13294(8) 0.0443(3) Uani 1 1 d . . . . .
N1 N 0.9019(7) 0.7302(4) 0.2191(3) 0.0465(8) Uani 1 1 d . . . . .
H1N H 0.998(10) 0.817(7) 0.205(4) 0.056 Uiso 1 1 d . U . . .
C1 C 0.7534(7) 0.4325(5) 0.1851(3) 0.0383(9) Uani 1 1 d . . . . .
H1 H 0.569536 0.477877 0.182955 0.046 Uiso 1 1 calc R U . . .
C2 C 0.9516(6) 0.5790(5) 0.1662(3) 0.0367(9) Uani 1 1 d . . . . .
N2 N 0.6661(7) 0.7580(5) 0.2796(3) 0.0480(9) Uani 1 1 d . . . . .
H2N H 0.565(10) 0.828(7) 0.244(4) 0.058 Uiso 1 1 d . U . . .
C3 C 0.7079(11) 0.8142(7) 0.3915(5) 0.0642(13) Uani 1 1 d . . . . .
F1 F 0.8289(9) 0.6962(5) 0.4552(3) 0.1003(12) Uani 1 1 d . . . . .
F2 F 0.4816(8) 0.8569(7) 0.4364(3) 0.1265(18) Uani 1 1 d . . . . .
F3 F 0.8698(8) 0.9537(5) 0.4019(3) 0.0985(12) Uani 1 1 d . . . . .
N3 N 0.7902(6) 0.3081(4) 0.0894(3) 0.0415(8) Uani 1 1 d . . . . .
H3N1 H 0.774716 0.363540 0.022571 0.050 Uiso 1 1 calc R U . . .
H3N2 H 0.665404 0.225932 0.093077 0.050 Uiso 1 1 calc R U . . .
H3N3 H 0.952506 0.260361 0.095174 0.050 Uiso 1 1 calc R U . . .
C4 C 0.8037(12) 0.3405(6) 0.2967(4) 0.0634(14) Uani 1 1 d . . . . .
H4A H 0.684333 0.243473 0.302268 0.095 Uiso 1 1 calc R U . . .
H4B H 0.772745 0.418507 0.359350 0.095 Uiso 1 1 calc R U . . .
H4C H 0.986375 0.300727 0.299893 0.095 Uiso 1 1 calc R U . . .

loop_
_atom_site_aniso_label
_atom_site_aniso_U_11
_atom_site_aniso_U_22
_atom_site_aniso_U_33
_atom_site_aniso_U_23
_atom_site_aniso_U_13
_atom_site_aniso_U_12
O1 0.0323(11) 0.0473(16) 0.0628(15) -0.0001(16) 0.0077(10) -0.0056(14)
Cl1 0.0388(4) 0.0315(4) 0.0626(6) -0.0001(5) -0.0016(3) -0.0045(5)
N1 0.0428(17) 0.0294(19) 0.068(2) 0.0004(16) 0.0087(17) -0.0080(15)
C1 0.0318(17) 0.029(2) 0.054(2) -0.0005(16) 0.0040(16) -0.0023(16)
C2 0.0321(16) 0.032(2) 0.0453(18) 0.0057(16) -0.0045(13) -0.0007(15)
N2 0.0425(19) 0.041(2) 0.060(2) 0.0013(17) 0.0016(15) 0.0065(16)
C3 0.079(3) 0.048(3) 0.066(3) -0.005(2) 0.002(3) 0.009(2)
F1 0.172(4) 0.060(2) 0.0681(18) 0.0049(16) -0.036(2) 0.012(2)
F2 0.118(3) 0.167(5) 0.096(2) -0.042(3) 0.035(2) 0.029(3)
F3 0.150(3) 0.0510(19) 0.094(2) -0.0147(16) -0.026(2) -0.017(2)
N3 0.0400(17) 0.0311(17) 0.0535(19) 0.0020(15) -0.0012(13) -0.0035(13)
C4 0.097(4) 0.041(3) 0.052(3) 0.005(2) 0.012(2) -0.011(3)

loop_
_atom_type_symbol
_atom_type_description
_atom_type_scat_dispersion_real
_atom_type_scat_dispersion_imag
_atom_type_scat_source
C C 0.0033 0.0016 'International Tables Vol C Tables 4.2.6.8 and 6.1.1.4'
H H 0.0000 0.0000 'International Tables Vol C Tables 4.2.6.8 and 6.1.1.4'
Cl Cl 0.1484 0.1585 'International Tables Vol C Tables 4.2.6.8 and 6.1.1.4'
F F 0.0171 0.0103 'International Tables Vol C Tables 4.2.6.8 and 6.1.1.4'
N N 0.0061 0.0033 'International Tables Vol C Tables 4.2.6.8 and 6.1.1.4'
O O 0.0106 0.0060 'International Tables Vol C Tables 4.2.6.8 and 6.1.1.4'

loop_
_geom_angle_atom_site_label_1
_geom_angle_atom_site_label_2
_geom_angle_atom_site_label_3
_geom_angle
_geom_angle_site_symmetry_1
_geom_angle_site_symmetry_3
_geom_angle_publ_flag
C2 N1 N2 121.8(3) . . ?
C2 N1 H1N 120(3) . . ?
N2 N1 H1N 118(3) . . ?
N3 C1 C4 108.8(3) . . ?
N3 C1 C2 106.7(3) . . ?
C4 C1 C2 112.2(3) . . ?
N3 C1 H1 109.7 . . ?
C4 C1 H1 109.7 . . ?
C2 C1 H1 109.7 . . ?
O1 C2 N1 120.9(3) . . ?
O1 C2 C1 121.8(3) . . ?
N1 C2 C1 117.2(3) . . ?
C3 N2 N1 113.9(4) . . ?
C3 N2 H2N 110(3) . . ?
N1 N2 H2N 111(3) . . ?
F2 C3 F1 110.1(5) . . ?
F2 C3 F3 106.4(5) . . ?
F1 C3 F3 103.6(4) . . ?
F2 C3 N2 109.8(4) . . ?
F1 C3 N2 111.9(4) . . ?
F3 C3 N2 114.6(5) . . ?
C1 N3 H3N1 109.5 . . ?
C1 N3 H3N2 109.5 . . ?
H3N1 N3 H3N2 109.5 . . ?
C1 N3 H3N3 109.5 . . ?
H3N1 N3 H3N3 109.5 . . ?
H3N2 N3 H3N3 109.5 . . ?
C1 C4 H4A 109.5 . . ?
C1 C4 H4B 109.5 . . ?
H4A C4 H4B 109.5 . . ?
C1 C4 H4C 109.5 . . ?
H4A C4 H4C 109.5 . . ?
H4B C4 H4C 109.5 . . ?

loop_
_geom_bond_atom_site_label_1
_geom_bond_atom_site_label_2
_geom_bond_distance
_geom_bond_site_symmetry_2
_geom_bond_publ_flag
O1 C2 1.218(4) . ?
N1 C2 1.346(5) . ?
N1 N2 1.393(5) . ?
N1 H1N 0.84(6) . ?
C1 N3 1.484(5) . ?
C1 C4 1.498(6) . ?
C1 C2 1.520(5) . ?
C1 H1 0.9800 . ?
N2 C3 1.385(6) . ?
N2 H2N 0.84(5) . ?
C3 F2 1.291(6) . ?
C3 F1 1.316(6) . ?
C3 F3 1.351(6) . ?
N3 H3N1 0.8900 . ?
N3 H3N2 0.8900 . ?
N3 H3N3 0.8900 . ?
C4 H4A 0.9600 . ?
C4 H4B 0.9600 . ?
C4 H4C 0.9600 . ?

loop_
_geom_hbond_atom_site_label_D
_geom_hbond_atom_site_label_H
_geom_hbond_atom_site_label_A
_geom_hbond_distance_DH
_geom_hbond_distance_HA
_geom_hbond_distance_DA
_geom_hbond_angle_DHA
_geom_hbond_site_symmetry_A
_geom_hbond_publ_flag
N1 H1N Cl1 0.84(6) 2.50(6) 3.331(4) 170(4) 1_665 yes
C1 H1 O1 0.98 2.34 3.278(4) 159.1 1_455 yes
N2 H2N Cl1 0.84(5) 2.48(6) 3.317(4) 175(4) 1_565 yes
N3 H3N1 Cl1 0.89 2.33 3.207(4) 169.6 2_655 yes
N3 H3N2 Cl1 0.89 2.31 3.190(3) 168.2 . yes
N3 H3N3 Cl1 0.89 2.45 3.304(3) 160.5 1_655 yes
C4 H4B F1 0.96 2.43 3.311(6) 152.0 . yes

loop_
_geom_torsion_atom_site_label_1
_geom_torsion_atom_site_label_2
_geom_torsion_atom_site_label_3
_geom_torsion_atom_site_label_4
_geom_torsion
_geom_torsion_site_symmetry_1
_geom_torsion_site_symmetry_2
_geom_torsion_site_symmetry_3
_geom_torsion_site_symmetry_4
_geom_torsion_publ_flag
N2 N1 C2 O1 175.0(3) . . . . ?
N2 N1 C2 C1 -6.1(5) . . . . ?
N3 C1 C2 O1 -21.3(4) . . . . ?
C4 C1 C2 O1 97.7(4) . . . . ?
N3 C1 C2 N1 159.9(3) . . . . ?
C4 C1 C2 N1 -81.1(4) . . . . ?
C2 N1 N2 C3 126.5(4) . . . . ?
N1 N2 C3 F2 172.2(4) . . . . ?
N1 N2 C3 F1 -65.1(6) . . . . ?
N1 N2 C3 F3 52.5(6) . . . . ?
